data_7024616
loop_
_publ_author_name
'Shieh, Minghuey'
'Chu, Yen-Yi'
'Miu, Chia-Yeh'
'Wu, Pei-Fan'
'Zeng, Tsau-Ming'

_publ_section_title
;
 Bimetallic Ru-Cu tellurido complexes: controlled synthesis and
 electrochemical studies of copper halide-TeRu(5) and Te(2)Ru(4) clusters.
;
_journal_issue 6
_journal_name_full 'Dalton transactions (Cambridge, England : 2003)'
_journal_page_first 1492
_journal_page_last 1503
_journal_paper_doi 10.1039/b919176c
_journal_volume 39
_journal_year 2010
_chemical_formula_moiety 'C63 H42 Cl2 O14 P2 Ru5 Te'
_chemical_formula_sum 'C63 H42 Cl2 O14 P2 Ru5 Te'
_chemical_formula_weight 1788.76
_chemical_name_systematic
;
?
;
_space_group_IT_number 2
_symmetry_cell_setting triclinic
_symmetry_space_group_name_Hall '-P 1'
_symmetry_space_group_name_H-M 'P -1'
_atom_sites_solution_hydrogens geom
_atom_sites_solution_primary direct
_atom_sites_solution_secondary difmap
_audit_creation_method SHELXL-97
_cell_angle_alpha 74.144(1)
_cell_angle_beta 77.353(1)
_cell_angle_gamma 67.112(1)
_cell_formula_units_Z 2
_cell_length_a 12.0433(2)
_cell_length_b 13.4142(2)
_cell_length_c 22.8615(6)
_cell_measurement_reflns_used 13989
_cell_measurement_temperature 298(2)
_cell_measurement_theta_max 25.028
_cell_measurement_theta_min 2.037
_cell_volume 3246.49(12)
_computing_cell_refinement 'HKL Scalepack (Otwinowski & Minor 1997)'
_computing_data_collection 'Collect (Nonius BV, 1997-2000)'
_computing_data_reduction 'HKL Denzo and Scalepack'
_computing_molecular_graphics 'Ortep-3 for Windows (Farrugia, 1997)'
_computing_publication_material 'WinGX publication routines (Farrugia, 1999)'
_computing_structure_refinement 'SHELXL-97 (Sheldrick, 1997)'
_computing_structure_solution 'SHELXS-86 (Sheldrick, 1986)'
_diffrn_ambient_temperature 298(2)
_diffrn_detector_area_resol_mean 9
_diffrn_measured_fraction_theta_full 0.977
_diffrn_measured_fraction_theta_max 0.977
_diffrn_measurement_device_type KappaCCD
_diffrn_measurement_method 'CCD rotation images, thick slices'
_diffrn_radiation_monochromator graphite
_diffrn_radiation_source 'fine-focus sealed tube'
_diffrn_radiation_type MoK\a
_diffrn_radiation_wavelength 0.71073
_diffrn_reflns_av_R_equivalents 0.0518
_diffrn_reflns_av_sigmaI/netI 0.0672
_diffrn_reflns_limit_h_max 14
_diffrn_reflns_limit_h_min -14
_diffrn_reflns_limit_k_max 15
_diffrn_reflns_limit_k_min -15
_diffrn_reflns_limit_l_max 27
_diffrn_reflns_limit_l_min -20
_diffrn_reflns_number 23298
_diffrn_reflns_theta_full 25.03
_diffrn_reflns_theta_max 25.03
_diffrn_reflns_theta_min 2.09
_exptl_absorpt_coefficient_mu 1.771
_exptl_absorpt_correction_T_max 0.8152
_exptl_absorpt_correction_T_min 0.7381
_exptl_absorpt_correction_type multi-scan
_exptl_absorpt_process_details
;
?
;
_exptl_crystal_colour black
_exptl_crystal_density_diffrn 1.830
_exptl_crystal_density_method 'not measured'
_exptl_crystal_description prism
_exptl_crystal_F_000 1736
_exptl_crystal_size_max 0.22
_exptl_crystal_size_mid 0.12
_exptl_crystal_size_min 0.08
_refine_diff_density_max 1.238
_refine_diff_density_min -1.459
_refine_diff_density_rms 0.320
_refine_ls_extinction_method none
_refine_ls_goodness_of_fit_ref 1.063
_refine_ls_hydrogen_treatment fixed
_refine_ls_matrix_type full
_refine_ls_number_parameters 784
_refine_ls_number_reflns 11198
_refine_ls_number_restraints 0
_refine_ls_restrained_S_all 1.063
_refine_ls_R_factor_all 0.0812
_refine_ls_R_factor_gt 0.0446
_refine_ls_shift/su_max 0.001
_refine_ls_shift/su_mean 0.000
_refine_ls_structure_factor_coef Fsqd
_refine_ls_weighting_details 'calc w=1/[\s^2^(Fo^2^)+(0.0665P)^2^+0.0000P] where P=(Fo^2^+2Fc^2^)/3'
_refine_ls_weighting_scheme calc
_refine_ls_wR_factor_gt 0.1106
_refine_ls_wR_factor_ref 0.1363
_reflns_number_gt 7681
_reflns_number_total 11198
_reflns_threshold_expression >2sigma(I)
_cod_data_source_file b919176c.txt
_cod_data_source_block compound_1
_cod_database_code 7024616

loop_
_symmetry_equiv_pos_as_xyz
'x, y, z'
'-x, -y, -z'

loop_
_atom_site_label
_atom_site_type_symbol
_atom_site_fract_x
_atom_site_fract_y
_atom_site_fract_z
_atom_site_U_iso_or_equiv
_atom_site_adp_type
_atom_site_occupancy
_atom_site_symmetry_multiplicity
_atom_site_calc_flag
_atom_site_refinement_flags
Te1 Te 0.17214(4) 0.96495(3) 0.31875(2) 0.04760(14) Uani 1 1 d .
Ru1 Ru -0.05934(4) 1.02054(4) 0.30389(3) 0.04850(16) Uani 1 1 d .
Ru2 Ru 0.13394(5) 0.86955(4) 0.23765(3) 0.04725(16) Uani 1 1 d .
Ru3 Ru 0.25684(4) 1.02165(4) 0.19715(2) 0.04913(16) Uani 1 1 d .
Ru4 Ru 0.06904(5) 1.17566(4) 0.26123(3) 0.04983(16) Uani 1 1 d .
Ru5 Ru 0.00765(5) 1.09091(4) 0.17653(3) 0.05040(16) Uani 1 1 d .
Cl1 Cl 0.0681(4) 0.3898(5) 0.6113(3) 0.234(3) Uani 1 1 d .
Cl2 Cl -0.0207(3) 0.4691(3) 0.7218(2) 0.1591(13) Uani 1 1 d .
P1 P -0.48620(15) 1.24363(15) 0.55520(9) 0.0555(5) Uani 1 1 d .
P2 P 0.59393(15) 0.61712(14) 0.05746(8) 0.0477(4) Uani 1 1 d .
O1 O -0.2795(5) 1.2222(5) 0.3221(3) 0.0853(17) Uani 1 1 d .
O2 O -0.1355(6) 0.8977(6) 0.4283(3) 0.110(2) Uani 1 1 d .
O3 O -0.1673(5) 0.9206(5) 0.2384(3) 0.0918(19) Uani 1 1 d .
O4 O 0.2247(6) 0.6475(5) 0.3219(3) 0.105(2) Uani 1 1 d .
O5 O 0.0801(6) 0.7550(6) 0.1572(3) 0.106(2) Uani 1 1 d .
O6 O 0.3818(5) 0.7930(4) 0.1678(3) 0.0840(17) Uani 1 1 d .
O7 O 0.3420(7) 1.0742(7) 0.0627(3) 0.130(3) Uani 1 1 d .
O8 O 0.5079(5) 0.9813(5) 0.2226(3) 0.0943(19) Uani 1 1 d .
O9 O 0.2525(5) 1.2691(5) 0.1800(3) 0.098(2) Uani 1 1 d .
O10 O -0.1281(6) 1.3880(5) 0.2157(4) 0.115(2) Uani 1 1 d .
O11 O 0.0973(6) 1.2634(6) 0.3635(3) 0.110(2) Uani 1 1 d .
O12 O 0.0136(8) 0.9868(6) 0.0736(3) 0.144(3) Uani 1 1 d .
O13 O 0.0723(7) 1.2732(7) 0.0843(4) 0.157(4) Uani 1 1 d .
O14 O -0.2611(5) 1.2273(5) 0.1779(3) 0.102(2) Uani 1 1 d .
C1 C -0.1935(6) 1.1471(6) 0.3145(3) 0.0582(18) Uani 1 1 d .
C2 C -0.1031(6) 0.9428(7) 0.3822(4) 0.068(2) Uani 1 1 d .
C3 C -0.1070(7) 0.9548(7) 0.2538(4) 0.078(2) Uani 1 1 d .
C4 C 0.1877(7) 0.7326(7) 0.2913(4) 0.068(2) Uani 1 1 d .
C5 C 0.0988(7) 0.8015(6) 0.1863(4) 0.069(2) Uani 1 1 d .
C6 C 0.2985(6) 0.8598(6) 0.1903(3) 0.0552(18) Uani 1 1 d .
C7 C 0.3060(7) 1.0585(7) 0.1135(4) 0.074(2) Uani 1 1 d .
C8 C 0.4125(7) 0.9964(6) 0.2151(3) 0.0615(19) Uani 1 1 d .
C9 C 0.2019(7) 1.2082(6) 0.2050(4) 0.067(2) Uani 1 1 d .
C10 C -0.0534(7) 1.3055(7) 0.2332(4) 0.073(2) Uani 1 1 d .
C11 C 0.0866(7) 1.2285(6) 0.3257(4) 0.071(2) Uani 1 1 d .
C12 C 0.0136(8) 1.0211(8) 0.1138(4) 0.084(3) Uani 1 1 d .
C13 C 0.0547(8) 1.2015(8) 0.1205(5) 0.105(4) Uani 1 1 d .
C14 C -0.1602(7) 1.1746(6) 0.1789(3) 0.0635(19) Uani 1 1 d .
C15 C -0.3351(6) 1.2464(6) 0.5263(3) 0.0599(19) Uani 1 1 d .
C16 C -0.2661(7) 1.1953(8) 0.4776(4) 0.086(3) Uani 1 1 d .
H16 H -0.2999 1.1611 0.4578 0.103 Uiso 1 1 d R
C17 C -0.1523(8) 1.1969(9) 0.4584(4) 0.100(3) Uani 1 1 d .
H17 H -0.1036 1.1598 0.4261 0.120 Uiso 1 1 d R
C18 C -0.1058(8) 1.2459(9) 0.4856(5) 0.103(3) Uani 1 1 d .
H18 H -0.0268 1.2513 0.4713 0.123 Uiso 1 1 d R
C19 C -0.1706(8) 1.2970(8) 0.5320(4) 0.091(3) Uani 1 1 d .
H19 H -0.1319 1.3260 0.5524 0.109 Uiso 1 1 d R
C20 C -0.2864(7) 1.2987(7) 0.5529(4) 0.073(2) Uani 1 1 d .
H20 H -0.3370 1.3371 0.5844 0.088 Uiso 1 1 d R
C21 C -0.5549(6) 1.3271(6) 0.6118(3) 0.0550(18) Uani 1 1 d .
C22 C -0.6402(6) 1.4323(6) 0.5968(4) 0.0610(19) Uani 1 1 d .
H22 H -0.6660 1.4610 0.5567 0.073 Uiso 1 1 d R
C23 C -0.6885(7) 1.4969(7) 0.6404(5) 0.081(2) Uani 1 1 d .
H23 H -0.7489 1.5690 0.6305 0.097 Uiso 1 1 d R
C24 C -0.6514(8) 1.4586(8) 0.6972(5) 0.094(3) Uani 1 1 d .
H24 H -0.6842 1.5056 0.7265 0.112 Uiso 1 1 d R
C25 C -0.5674(7) 1.3552(8) 0.7127(4) 0.087(3) Uani 1 1 d .
H25 H -0.5435 1.3295 0.7531 0.104 Uiso 1 1 d R
C26 C -0.5185(7) 1.2888(7) 0.6693(4) 0.079(2) Uani 1 1 d .
H26 H -0.4590 1.2162 0.6792 0.095 Uiso 1 1 d R
C27 C -0.4820(6) 1.1053(5) 0.5909(3) 0.0568(18) Uani 1 1 d .
C28 C -0.5782(7) 1.0894(7) 0.6324(4) 0.081(3) Uani 1 1 d .
H28 H -0.6442 1.1523 0.6439 0.097 Uiso 1 1 d R
C29 C -0.5782(9) 0.9826(8) 0.6574(5) 0.098(3) Uani 1 1 d .
H29 H -0.6496 0.9723 0.6825 0.118 Uiso 1 1 d R
C30 C -0.4843(10) 0.8958(8) 0.6449(6) 0.117(4) Uani 1 1 d .
H30 H -0.4826 0.8219 0.6636 0.141 Uiso 1 1 d R
C31 C -0.3848(9) 0.9105(8) 0.6074(7) 0.129(5) Uani 1 1 d .
H31 H -0.3175 0.8459 0.5990 0.155 Uiso 1 1 d R
C32 C -0.3822(8) 1.0141(7) 0.5789(5) 0.099(3) Uani 1 1 d .
H32 H -0.3118 1.0258 0.5534 0.119 Uiso 1 1 d R
C33 C -0.5754(6) 1.3000(6) 0.4932(3) 0.0602(19) Uani 1 1 d .
C34 C -0.6847(7) 1.2832(7) 0.4994(4) 0.079(2) Uani 1 1 d .
H34 H -0.7077 1.2343 0.5351 0.095 Uiso 1 1 d R
C35 C -0.7584(8) 1.3349(8) 0.4521(5) 0.093(3) Uani 1 1 d .
H35 H -0.8344 1.3241 0.4563 0.112 Uiso 1 1 d R
C36 C -0.7265(8) 1.4010(7) 0.4016(4) 0.084(3) Uani 1 1 d .
H36 H -0.7800 1.4388 0.3706 0.101 Uiso 1 1 d R
C37 C -0.6184(9) 1.4165(7) 0.3956(4) 0.085(3) Uani 1 1 d .
H37 H -0.5930 1.4605 0.3583 0.102 Uiso 1 1 d R
C38 C -0.5436(7) 1.3682(7) 0.4400(4) 0.077(2) Uani 1 1 d .
H38 H -0.4698 1.3830 0.4346 0.092 Uiso 1 1 d R
C39 C 0.6625(6) 0.6867(6) 0.0880(3) 0.0515(17) Uani 1 1 d .
C40 C 0.6177(7) 0.7996(6) 0.0811(4) 0.066(2) Uani 1 1 d .
H40 H 0.5530 0.8428 0.0588 0.079 Uiso 1 1 calc R
C41 C 0.6706(9) 0.8484(7) 0.1081(4) 0.085(3) Uani 1 1 d .
H41 H 0.6398 0.9269 0.1054 0.102 Uiso 1 1 d R
C42 C 0.7672(9) 0.7860(10) 0.1399(4) 0.090(3) Uani 1 1 d .
H42 H 0.8039 0.8206 0.1578 0.108 Uiso 1 1 d R
C43 C 0.8134(7) 0.6731(9) 0.1463(4) 0.078(2) Uani 1 1 d .
H43 H 0.8786 0.6270 0.1701 0.094 Uiso 1 1 d R
C44 C 0.7616(7) 0.6229(7) 0.1200(4) 0.066(2) Uani 1 1 d .
H44 H 0.7942 0.5446 0.1218 0.079 Uiso 1 1 d R
C45 C 0.5069(5) 0.5492(5) 0.1181(3) 0.0451(16) Uani 1 1 d .
C46 C 0.5570(6) 0.4849(6) 0.1711(3) 0.064(2) Uani 1 1 d .
H46 H 0.6366 0.4788 0.1760 0.076 Uiso 1 1 d R
C47 C 0.4932(7) 0.4309(6) 0.2169(4) 0.071(2) Uani 1 1 d .
H47 H 0.5279 0.3868 0.2537 0.085 Uiso 1 1 d R
C48 C 0.3799(7) 0.4405(6) 0.2110(4) 0.068(2) Uani 1 1 d .
H48 H 0.3338 0.4039 0.2430 0.082 Uiso 1 1 d R
C49 C 0.3281(7) 0.5028(6) 0.1595(4) 0.070(2) Uani 1 1 d .
H49 H 0.2485 0.5078 0.1553 0.084 Uiso 1 1 d R
C50 C 0.3920(6) 0.5572(6) 0.1128(3) 0.0599(19) Uani 1 1 d .
H50 H 0.3566 0.5997 0.0760 0.072 Uiso 1 1 d R
C51 C 0.7172(5) 0.5132(5) 0.0236(3) 0.0471(16) Uani 1 1 d .
C52 C 0.7260(6) 0.4045(5) 0.0367(3) 0.0516(17) Uani 1 1 d .
H52 H 0.6641 0.3819 0.0649 0.062 Uiso 1 1 d R
C53 C 0.8233(6) 0.3289(6) 0.0097(4) 0.0620(19) Uani 1 1 d .
H53 H 0.8302 0.2525 0.0197 0.074 Uiso 1 1 d R
C54 C 0.9102(6) 0.3606(7) -0.0310(4) 0.069(2) Uani 1 1 d .
H54 H 0.9780 0.3058 -0.0487 0.083 Uiso 1 1 d R
C55 C 0.9016(7) 0.4680(7) -0.0452(4) 0.075(2) Uani 1 1 d .
H55 H 0.9598 0.4918 -0.0759 0.090 Uiso 1 1 d R
C56 C 0.8063(6) 0.5463(6) -0.0173(3) 0.064(2) Uani 1 1 d .
H56 H 0.8027 0.6215 -0.0251 0.077 Uiso 1 1 d R
C57 C 0.4980(6) 0.7144(5) 0.0014(3) 0.0511(16) Uani 1 1 d .
C58 C 0.5316(6) 0.7114(6) -0.0606(3) 0.0568(18) Uani 1 1 d .
H58 H 0.6051 0.6556 -0.0734 0.068 Uiso 1 1 d R
C59 C 0.4571(7) 0.7876(6) -0.1026(4) 0.066(2) Uani 1 1 d .
H59 H 0.4785 0.7863 -0.1454 0.079 Uiso 1 1 d R
C60 C 0.3535(8) 0.8659(6) -0.0846(4) 0.073(2) Uani 1 1 d .
H60 H 0.3033 0.9215 -0.1138 0.088 Uiso 1 1 d R
C61 C 0.3199(7) 0.8701(6) -0.0247(4) 0.073(2) Uani 1 1 d .
H61 H 0.2428 0.9216 -0.0116 0.088 Uiso 1 1 d R
C62 C 0.3920(7) 0.7953(6) 0.0187(4) 0.067(2) Uani 1 1 d .
H62 H 0.3706 0.8005 0.0610 0.080 Uiso 1 1 d R
C63 C 0.0780(11) 0.3595(10) 0.6900(7) 0.153(5) Uani 1 1 d .
H63A H 0.0580 0.2937 0.7098 0.184 Uiso 1 1 calc R
H63B H 0.1604 0.3451 0.6963 0.184 Uiso 1 1 calc R

loop_
_atom_site_aniso_label
_atom_site_aniso_U_11
_atom_site_aniso_U_22
_atom_site_aniso_U_33
_atom_site_aniso_U_23
_atom_site_aniso_U_13
_atom_site_aniso_U_12
Te1 0.0528(3) 0.0496(3) 0.0421(3) -0.0066(2) -0.0116(2) -0.0188(2)
Ru1 0.0472(3) 0.0502(3) 0.0487(3) -0.0104(3) -0.0026(3) -0.0196(2)
Ru2 0.0543(3) 0.0429(3) 0.0466(3) -0.0102(2) -0.0095(3) -0.0170(2)
Ru3 0.0474(3) 0.0558(4) 0.0447(3) -0.0070(3) -0.0046(2) -0.0215(3)
Ru4 0.0520(3) 0.0425(3) 0.0572(4) -0.0108(3) -0.0081(3) -0.0180(2)
Ru5 0.0525(3) 0.0523(4) 0.0450(3) -0.0017(3) -0.0145(3) -0.0182(3)
Cl1 0.143(3) 0.381(8) 0.241(6) -0.180(6) 0.052(4) -0.122(4)
Cl2 0.160(3) 0.143(3) 0.185(4) -0.041(3) -0.060(3) -0.039(2)
P1 0.0526(10) 0.0611(12) 0.0546(12) -0.0123(9) -0.0113(9) -0.0192(9)
P2 0.0527(10) 0.0509(11) 0.0436(10) -0.0115(8) -0.0034(8) -0.0229(8)
O1 0.069(3) 0.072(4) 0.097(5) -0.031(3) -0.003(3) -0.002(3)
O2 0.103(4) 0.140(6) 0.072(4) 0.025(4) -0.002(4) -0.063(4)
O3 0.078(4) 0.108(5) 0.120(5) -0.062(4) -0.004(4) -0.045(3)
O4 0.149(6) 0.056(4) 0.108(5) 0.014(4) -0.053(4) -0.036(4)
O5 0.142(6) 0.100(5) 0.106(5) -0.048(4) -0.042(4) -0.041(4)
O6 0.080(4) 0.076(4) 0.086(4) -0.035(3) 0.016(3) -0.018(3)
O7 0.173(7) 0.180(7) 0.043(4) -0.002(4) 0.016(4) -0.097(6)
O8 0.057(3) 0.137(5) 0.098(5) -0.024(4) -0.019(3) -0.039(3)
O9 0.092(4) 0.079(4) 0.129(6) -0.021(4) 0.021(4) -0.054(3)
O10 0.114(5) 0.058(4) 0.159(7) -0.032(4) -0.056(5) 0.012(3)
O11 0.138(5) 0.112(5) 0.108(5) -0.067(5) -0.019(4) -0.043(4)
O12 0.218(8) 0.116(6) 0.080(5) -0.045(5) -0.051(5) -0.006(5)
O13 0.191(7) 0.174(7) 0.134(7) 0.098(6) -0.099(6) -0.139(7)
O14 0.061(3) 0.126(5) 0.100(5) -0.038(4) -0.035(3) 0.010(3)
C1 0.063(4) 0.058(5) 0.051(4) -0.013(4) -0.008(4) -0.016(4)
C2 0.057(4) 0.080(6) 0.069(5) -0.002(4) -0.012(4) -0.033(4)
C3 0.077(5) 0.069(6) 0.102(7) -0.029(5) -0.008(5) -0.034(4)
C4 0.084(5) 0.057(5) 0.068(5) -0.010(4) -0.020(4) -0.029(4)
C5 0.071(5) 0.058(5) 0.078(6) -0.025(4) -0.011(4) -0.015(4)
C6 0.062(4) 0.064(5) 0.045(4) -0.016(4) -0.003(3) -0.025(4)
C7 0.084(5) 0.086(6) 0.064(6) -0.005(4) -0.015(5) -0.046(5)
C8 0.063(5) 0.075(5) 0.055(5) -0.014(4) -0.002(4) -0.036(4)
C9 0.069(5) 0.065(5) 0.068(5) -0.009(4) -0.008(4) -0.028(4)
C10 0.073(5) 0.055(5) 0.094(6) -0.023(5) -0.021(5) -0.016(4)
C11 0.077(5) 0.059(5) 0.079(6) -0.021(4) -0.001(5) -0.025(4)
C12 0.102(6) 0.086(6) 0.049(5) -0.012(5) -0.023(5) -0.011(5)
C13 0.114(7) 0.124(8) 0.090(7) 0.047(6) -0.059(6) -0.077(6)
C14 0.071(5) 0.062(5) 0.059(5) -0.019(4) -0.021(4) -0.015(4)
C15 0.055(4) 0.073(5) 0.055(5) -0.006(4) -0.017(4) -0.025(4)
C16 0.067(5) 0.129(8) 0.075(6) -0.044(6) 0.000(5) -0.037(5)
C17 0.067(5) 0.168(10) 0.080(7) -0.058(7) 0.002(5) -0.040(6)
C18 0.060(5) 0.187(11) 0.074(7) -0.024(7) -0.004(5) -0.061(6)
C19 0.083(6) 0.141(8) 0.073(6) -0.022(6) -0.013(5) -0.063(6)
C20 0.068(5) 0.096(6) 0.065(5) -0.015(5) -0.006(4) -0.042(4)
C21 0.054(4) 0.061(5) 0.057(5) -0.013(4) -0.007(3) -0.027(3)
C22 0.065(4) 0.053(5) 0.062(5) -0.010(4) -0.015(4) -0.015(4)
C23 0.078(5) 0.066(6) 0.092(7) -0.019(5) -0.020(5) -0.012(4)
C24 0.073(5) 0.096(7) 0.101(8) -0.043(6) -0.002(5) -0.008(5)
C25 0.086(6) 0.109(7) 0.058(5) -0.027(5) -0.014(5) -0.019(5)
C26 0.078(5) 0.077(6) 0.069(6) -0.016(5) -0.018(5) -0.009(4)
C27 0.053(4) 0.054(4) 0.066(5) -0.021(4) -0.006(4) -0.018(3)
C28 0.073(5) 0.067(6) 0.096(7) -0.014(5) -0.004(5) -0.023(4)
C29 0.100(7) 0.071(6) 0.126(9) -0.004(6) -0.012(6) -0.045(6)
C30 0.104(8) 0.061(7) 0.183(12) -0.004(7) -0.028(8) -0.035(6)
C31 0.095(7) 0.062(7) 0.230(15) -0.044(8) -0.028(8) -0.014(5)
C32 0.076(6) 0.069(6) 0.154(10) -0.036(6) -0.012(6) -0.019(5)
C33 0.064(4) 0.070(5) 0.056(5) -0.020(4) -0.013(4) -0.026(4)
C34 0.079(5) 0.101(7) 0.067(6) -0.011(5) -0.016(5) -0.044(5)
C35 0.084(6) 0.119(8) 0.089(7) -0.018(6) -0.030(6) -0.042(6)
C36 0.095(7) 0.074(6) 0.084(7) -0.012(5) -0.043(5) -0.016(5)
C37 0.103(7) 0.066(6) 0.075(6) 0.003(5) -0.021(5) -0.026(5)
C38 0.076(5) 0.081(6) 0.075(6) -0.001(5) -0.030(5) -0.029(4)
C39 0.060(4) 0.063(5) 0.042(4) -0.018(3) 0.004(3) -0.033(4)
C40 0.079(5) 0.057(5) 0.074(5) -0.022(4) 0.000(4) -0.036(4)
C41 0.117(7) 0.071(6) 0.090(7) -0.036(5) 0.000(6) -0.052(5)
C42 0.110(7) 0.122(9) 0.076(6) -0.039(6) 0.000(6) -0.076(7)
C43 0.076(5) 0.116(8) 0.066(5) -0.028(5) -0.008(4) -0.052(5)
C44 0.068(5) 0.071(5) 0.071(5) -0.019(4) -0.010(4) -0.034(4)
C45 0.046(4) 0.049(4) 0.046(4) -0.013(3) -0.001(3) -0.022(3)
C46 0.046(4) 0.081(5) 0.059(5) -0.001(4) -0.006(4) -0.027(4)
C47 0.067(5) 0.090(6) 0.052(5) -0.002(4) -0.011(4) -0.029(4)
C48 0.078(5) 0.076(5) 0.052(5) -0.006(4) 0.006(4) -0.040(4)
C49 0.061(4) 0.086(6) 0.073(6) -0.021(5) 0.008(4) -0.043(4)
C50 0.060(4) 0.070(5) 0.055(5) -0.007(4) -0.009(4) -0.031(4)
C51 0.046(3) 0.056(4) 0.045(4) -0.012(3) -0.008(3) -0.023(3)
C52 0.055(4) 0.053(4) 0.049(4) -0.011(3) -0.008(3) -0.020(3)
C53 0.063(4) 0.054(5) 0.077(5) -0.028(4) -0.009(4) -0.020(4)
C54 0.054(4) 0.074(6) 0.070(5) -0.023(4) 0.001(4) -0.012(4)
C55 0.068(5) 0.087(6) 0.073(6) -0.023(5) 0.010(4) -0.034(4)
C56 0.064(4) 0.060(5) 0.071(5) -0.017(4) 0.008(4) -0.030(4)
C57 0.064(4) 0.047(4) 0.049(4) -0.006(3) -0.012(3) -0.026(3)
C58 0.062(4) 0.070(5) 0.047(4) -0.010(4) -0.003(4) -0.035(4)
C59 0.083(5) 0.064(5) 0.057(5) -0.003(4) -0.012(4) -0.038(4)
C60 0.098(6) 0.055(5) 0.076(6) 0.003(4) -0.034(5) -0.036(5)
C61 0.075(5) 0.053(5) 0.088(7) -0.013(5) -0.026(5) -0.011(4)
C62 0.075(5) 0.063(5) 0.067(5) -0.024(4) -0.009(4) -0.023(4)
C63 0.145(10) 0.125(10) 0.196(16) -0.030(10) 0.008(10) -0.074(8)

loop_
_atom_type_symbol
_atom_type_description
_atom_type_scat_dispersion_real
_atom_type_scat_dispersion_imag
_atom_type_scat_source
C C 0.0033 0.0016 'International Tables Vol C Tables 4.2.6.8 and 6.1.1.4'
H H 0.0000 0.0000 'International Tables Vol C Tables 4.2.6.8 and 6.1.1.4'
Ru Ru -1.2594 0.8363 'International Tables Vol C Tables 4.2.6.8 and 6.1.1.4'
Te Te -0.5308 1.6751 'International Tables Vol C Tables 4.2.6.8 and 6.1.1.4'
P P 0.1023 0.0942 'International Tables Vol C Tables 4.2.6.8 and 6.1.1.4'
O O 0.0106 0.0060 'International Tables Vol C Tables 4.2.6.8 and 6.1.1.4'
Cl Cl 0.1484 0.1585 'International Tables Vol C Tables 4.2.6.8 and 6.1.1.4'

loop_
_geom_angle_atom_site_label_1
_geom_angle_atom_site_label_2
_geom_angle_atom_site_label_3
_geom_angle
Ru1 Te1 Ru4 65.610(18)
Ru1 Te1 Ru2 64.544(19)
Ru4 Te1 Ru2 96.53(2)
Ru1 Te1 Ru3 96.88(2)
Ru4 Te1 Ru3 63.144(18)
Ru2 Te1 Ru3 61.941(18)
C1 Ru1 C2 91.3(3)
C1 Ru1 C3 104.4(3)
C2 Ru1 C3 99.8(3)
C1 Ru1 Te1 130.8(2)
C2 Ru1 Te1 95.3(2)
C3 Ru1 Te1 122.2(2)
C1 Ru1 Ru5 97.4(2)
C2 Ru1 Ru5 165.6(3)
C3 Ru1 Ru5 67.0(3)
Te1 Ru1 Ru5 87.662(19)
C1 Ru1 Ru2 157.0(2)
C2 Ru1 Ru2 109.6(2)
C3 Ru1 Ru2 63.6(2)
Te1 Ru1 Ru2 58.704(17)
Ru5 Ru1 Ru2 60.212(18)
C1 Ru1 Ru4 83.4(2)
C2 Ru1 Ru4 133.5(2)
C3 Ru1 Ru4 126.3(3)
Te1 Ru1 Ru4 57.542(17)
Ru5 Ru1 Ru4 59.308(19)
Ru2 Ru1 Ru4 88.653(19)
C4 Ru2 C5 89.4(3)
C4 Ru2 C6 95.7(3)
C5 Ru2 C6 93.4(3)
C4 Ru2 Te1 88.8(2)
C5 Ru2 Te1 175.8(2)
C6 Ru2 Te1 90.5(2)
C4 Ru2 Ru3 125.5(2)
C5 Ru2 Ru3 124.5(2)
C6 Ru2 Ru3 47.3(2)
Te1 Ru2 Ru3 59.469(18)
C4 Ru2 Ru5 167.3(2)
C5 Ru2 Ru5 94.9(2)
C6 Ru2 Ru5 95.9(2)
Te1 Ru2 Ru5 86.03(2)
Ru3 Ru2 Ru5 60.904(18)
C4 Ru2 Ru1 108.3(2)
C5 Ru2 Ru1 120.3(2)
C6 Ru2 Ru1 137.7(2)
Te1 Ru2 Ru1 56.752(17)
Ru3 Ru2 Ru1 90.72(2)
Ru5 Ru2 Ru1 59.298(18)
C7 Ru3 C8 91.0(3)
C7 Ru3 C6 89.9(3)
C8 Ru3 C6 94.2(3)
C7 Ru3 C9 90.4(3)
C8 Ru3 C9 87.8(3)
C6 Ru3 C9 178.0(3)
C7 Ru3 Te1 176.3(2)
C8 Ru3 Te1 92.5(2)
C6 Ru3 Te1 88.60(18)
C9 Ru3 Te1 90.94(19)
C7 Ru3 Ru2 118.2(2)
C8 Ru3 Ru2 125.2(2)
C6 Ru3 Ru2 45.57(18)
C9 Ru3 Ru2 132.73(18)
Te1 Ru3 Ru2 58.590(17)
C7 Ru3 Ru4 122.2(3)
C8 Ru3 Ru4 112.3(2)
C6 Ru3 Ru4 136.20(18)
C9 Ru3 Ru4 42.30(18)
Te1 Ru3 Ru4 57.359(17)
Ru2 Ru3 Ru4 90.95(2)
C7 Ru3 Ru5 91.4(2)
C8 Ru3 Ru5 171.2(2)
C6 Ru3 Ru5 94.24(19)
C9 Ru3 Ru5 83.80(18)
Te1 Ru3 Ru5 85.327(19)
Ru2 Ru3 Ru5 60.470(18)
Ru4 Ru3 Ru5 59.481(19)
C10 Ru4 C11 93.5(4)
C10 Ru4 C9 97.0(3)
C11 Ru4 C9 96.1(3)
C10 Ru4 Te1 158.2(2)
C11 Ru4 Te1 91.3(2)
C9 Ru4 Te1 103.6(2)
C10 Ru4 Ru5 84.4(3)
C11 Ru4 Ru5 170.5(2)
C9 Ru4 Ru5 93.4(2)
Te1 Ru4 Ru5 87.29(2)
C10 Ru4 Ru3 131.0(3)
C11 Ru4 Ru3 125.9(2)
C9 Ru4 Ru3 55.7(2)
Te1 Ru4 Ru3 59.497(17)
Ru5 Ru4 Ru3 60.889(19)
C10 Ru4 Ru1 101.8(2)
C11 Ru4 Ru1 112.2(2)
C9 Ru4 Ru1 144.6(2)
Te1 Ru4 Ru1 56.848(17)
Ru5 Ru4 Ru1 59.359(19)
Ru3 Ru4 Ru1 89.68(2)
C13 Ru5 C14 94.3(4)
C13 Ru5 C12 92.1(4)
C14 Ru5 C12 95.2(4)
C13 Ru5 Ru4 82.2(3)
C14 Ru5 Ru4 99.9(2)
C12 Ru5 Ru4 164.2(3)
C13 Ru5 Ru1 141.9(4)
C14 Ru5 Ru1 82.5(2)
C12 Ru5 Ru1 126.0(3)
Ru4 Ru5 Ru1 61.333(19)
C13 Ru5 Ru2 134.8(3)
C14 Ru5 Ru2 130.9(2)
C12 Ru5 Ru2 83.7(3)
Ru4 Ru5 Ru2 89.95(2)
Ru1 Ru5 Ru2 60.490(18)
C13 Ru5 Ru3 79.5(3)
C14 Ru5 Ru3 159.1(2)
C12 Ru5 Ru3 104.9(3)
Ru4 Ru5 Ru3 59.630(19)
Ru1 Ru5 Ru3 90.08(2)
Ru2 Ru5 Ru3 58.625(18)
C33 P1 C21 108.6(3)
C33 P1 C27 110.9(3)
C21 P1 C27 107.8(3)
C33 P1 C15 108.6(3)
C21 P1 C15 109.7(3)
C27 P1 C15 111.1(3)
C51 P2 C57 111.2(3)
C51 P2 C39 106.2(3)
C57 P2 C39 110.1(3)
C51 P2 C45 108.4(3)
C57 P2 C45 110.1(3)
C39 P2 C45 110.7(3)
O1 C1 Ru1 176.9(7)
O2 C2 Ru1 176.2(7)
O3 C3 Ru1 157.6(7)
O4 C4 Ru2 176.7(8)
O5 C5 Ru2 176.3(8)
O6 C6 Ru2 137.0(6)
O6 C6 Ru3 135.9(5)
Ru2 C6 Ru3 87.1(3)
O7 C7 Ru3 175.4(9)
O8 C8 Ru3 176.3(7)
O9 C9 Ru4 150.4(7)
O9 C9 Ru3 127.6(6)
Ru4 C9 Ru3 82.0(3)
O10 C10 Ru4 178.3(7)
O11 C11 Ru4 177.9(8)
O12 C12 Ru5 174.9(8)
O13 C13 Ru5 173.2(8)
O14 C14 Ru5 177.3(7)
C20 C15 C16 119.7(7)
C20 C15 P1 119.5(6)
C16 C15 P1 120.8(6)
C17 C16 C15 118.8(8)
C17 C16 H16 120.7
C15 C16 H16 120.5
C18 C17 C16 120.7(9)
C18 C17 H17 120.1
C16 C17 H17 119.2
C17 C18 C19 121.8(8)
C17 C18 H18 121.9
C19 C18 H18 116.2
C18 C19 C20 120.0(9)
C18 C19 H19 119.2
C20 C19 H19 120.6
C19 C20 C15 119.0(8)
C19 C20 H20 122.7
C15 C20 H20 118.2
C26 C21 C22 120.0(7)
C26 C21 P1 119.8(6)
C22 C21 P1 120.2(6)
C23 C22 C21 119.2(8)
C23 C22 H22 119.6
C21 C22 H22 121.3
C24 C23 C22 120.5(8)
C24 C23 H23 120.1
C22 C23 H23 119.4
C23 C24 C25 121.1(9)
C23 C24 H24 119.3
C25 C24 H24 119.7
C24 C25 C26 119.1(9)
C24 C25 H25 119.7
C26 C25 H25 121.2
C21 C26 C25 120.2(8)
C21 C26 H26 119.4
C25 C26 H26 120.3
C28 C27 C32 119.0(7)
C28 C27 P1 119.6(5)
C32 C27 P1 121.4(6)
C27 C28 C29 119.7(8)
C27 C28 H28 119.4
C29 C28 H28 121.0
C30 C29 C28 121.2(9)
C30 C29 H29 119.5
C28 C29 H29 119.2
C29 C30 C31 119.6(9)
C29 C30 H30 121.3
C31 C30 H30 119.1
C30 C31 C32 121.8(9)
C30 C31 H31 118.0
C32 C31 H31 120.1
C31 C32 C27 118.6(9)
C31 C32 H32 122.6
C27 C32 H32 118.6
C38 C33 C34 118.2(7)
C38 C33 P1 121.6(6)
C34 C33 P1 120.0(6)
C33 C34 C35 119.4(8)
C33 C34 H34 120.0
C35 C34 H34 120.5
C36 C35 C34 121.3(8)
C36 C35 H35 118.9
C34 C35 H35 119.8
C35 C36 C37 119.0(9)
C35 C36 H36 120.2
C37 C36 H36 120.7
C38 C37 C36 122.0(8)
C38 C37 H37 118.8
C36 C37 H37 119.2
C37 C38 C33 120.1(8)
C37 C38 H38 119.5
C33 C38 H38 120.4
C40 C39 C44 120.2(7)
C40 C39 P2 121.4(6)
C44 C39 P2 118.4(5)
C39 C40 C41 118.9(8)
C39 C40 H40 120.5
C41 C40 H40 120.5
C42 C41 C40 121.0(8)
C42 C41 H41 117.8
C40 C41 H41 121.1
C41 C42 C43 120.4(9)
C41 C42 H42 120.4
C43 C42 H42 119.2
C42 C43 C44 119.4(9)
C42 C43 H43 122.1
C44 C43 H43 118.4
C43 C44 C39 120.0(8)
C43 C44 H44 121.6
C39 C44 H44 118.3
C50 C45 C46 118.3(6)
C50 C45 P2 121.8(5)
C46 C45 P2 119.9(5)
C47 C46 C45 120.6(6)
C47 C46 H46 119.7
C45 C46 H46 119.7
C48 C47 C46 120.2(7)
C48 C47 H47 119.4
C46 C47 H47 120.4
C47 C48 C49 120.7(7)
C47 C48 H48 121.0
C49 C48 H48 118.3
C48 C49 C50 119.6(7)
C48 C49 H49 120.1
C50 C49 H49 120.2
C45 C50 C49 120.6(7)
C45 C50 H50 119.5
C49 C50 H50 119.8
C52 C51 C56 119.9(6)
C52 C51 P2 122.7(5)
C56 C51 P2 117.4(5)
C51 C52 C53 119.9(6)
C51 C52 H52 119.6
C53 C52 H52 120.5
C54 C53 C52 120.8(7)
C54 C53 H53 119.5
C52 C53 H53 119.7
C55 C54 C53 120.0(7)
C55 C54 H54 120.9
C53 C54 H54 119.1
C54 C55 C56 120.8(7)
C54 C55 H55 120.3
C56 C55 H55 118.9
C51 C56 C55 118.7(7)
C51 C56 H56 120.2
C55 C56 H56 121.1
C62 C57 C58 118.8(7)
C62 C57 P2 120.7(6)
C58 C57 P2 120.5(5)
C59 C58 C57 119.3(7)
C59 C58 H58 120.9
C57 C58 H58 119.8
C60 C59 C58 121.0(8)
C60 C59 H59 118.7
C58 C59 H59 120.3
C59 C60 C61 120.4(8)
C59 C60 H60 121.4
C61 C60 H60 118.2
C60 C61 C62 120.3(8)
C60 C61 H61 120.3
C62 C61 H61 119.3
C57 C62 C61 120.3(8)
C57 C62 H62 119.2
C61 C62 H62 120.5
Cl2 C63 Cl1 109.7(8)
Cl2 C63 H63A 109.7
Cl1 C63 H63A 109.7
Cl2 C63 H63B 109.7
Cl1 C63 H63B 109.7
H63A C63 H63B 108.2

loop_
_geom_bond_atom_site_label_1
_geom_bond_atom_site_label_2
_geom_bond_distance
Te1 Ru1 2.6650(7)
Te1 Ru4 2.6858(7)
Te1 Ru2 2.7229(7)
Te1 Ru3 2.7481(7)
Ru1 C1 1.863(7)
Ru1 C2 1.889(8)
Ru1 C3 1.911(9)
Ru1 Ru5 2.8427(7)
Ru1 Ru2 2.8772(7)
Ru1 Ru4 2.8990(7)
Ru2 C4 1.868(8)
Ru2 C5 1.870(9)
Ru2 C6 2.013(6)
Ru2 Ru3 2.8155(7)
Ru2 Ru5 2.8693(7)
Ru3 C7 1.862(9)
Ru3 C8 1.888(8)
Ru3 C6 2.073(7)
Ru3 C9 2.374(8)
Ru3 Ru4 2.8456(7)
Ru3 Ru5 2.8815(7)
Ru4 C10 1.851(8)
Ru4 C11 1.882(10)
Ru4 C9 1.934(7)
Ru4 Ru5 2.8412(8)
Ru5 C13 1.860(8)
Ru5 C14 1.889(8)
Ru5 C12 1.890(10)
Cl1 C63 1.753(15)
Cl2 C63 1.716(13)
P1 C33 1.784(8)
P1 C21 1.792(7)
P1 C27 1.797(7)
P1 C15 1.807(7)
P2 C51 1.796(6)
P2 C57 1.801(7)
P2 C39 1.802(7)
P2 C45 1.807(6)
O1 C1 1.151(7)
O2 C2 1.133(8)
O3 C3 1.149(9)
O4 C4 1.138(8)
O5 C5 1.132(9)
O6 C6 1.182(7)
O7 C7 1.140(9)
O8 C8 1.130(8)
O9 C9 1.159(8)
O10 C10 1.155(8)
O11 C11 1.140(10)
O12 C12 1.135(10)
O13 C13 1.141(9)
O14 C14 1.145(8)
C15 C20 1.383(10)
C15 C16 1.403(10)
C16 C17 1.352(11)
C16 H16 0.9594
C17 C18 1.339(12)
C17 H17 0.9597
C18 C19 1.352(13)
C18 H18 0.9601
C19 C20 1.365(10)
C19 H19 0.9599
C20 H20 0.9600
C21 C26 1.377(11)
C21 C22 1.388(9)
C22 C23 1.383(11)
C22 H22 0.9612
C23 C24 1.364(12)
C23 H23 0.9597
C24 C25 1.368(12)
C24 H24 0.9609
C25 C26 1.395(11)
C25 H25 0.9591
C26 H26 0.9596
C27 C28 1.373(9)
C27 C32 1.383(10)
C28 C29 1.390(11)
C28 H28 0.9596
C29 C30 1.316(12)
C29 H29 0.9595
C30 C31 1.360(13)
C30 H30 0.9604
C31 C32 1.373(12)
C31 H31 0.9598
C32 H32 0.9594
C33 C38 1.387(10)
C33 C34 1.392(10)
C34 C35 1.404(11)
C34 H34 0.9607
C35 C36 1.333(12)
C35 H35 0.9617
C36 C37 1.369(11)
C36 H36 0.9612
C37 C38 1.360(11)
C37 H37 0.9591
C38 H38 0.9594
C39 C40 1.372(9)
C39 C44 1.392(10)
C40 C41 1.389(11)
C40 H40 0.9300
C41 C42 1.364(12)
C41 H41 0.9596
C42 C43 1.373(12)
C42 H42 0.9596
C43 C44 1.385(11)
C43 H43 0.9594
C44 H44 0.9600
C45 C50 1.376(9)
C45 C46 1.387(9)
C46 C47 1.369(9)
C46 H46 0.9587
C47 C48 1.354(10)
C47 H47 0.9603
C48 C49 1.360(10)
C48 H48 0.9604
C49 C50 1.384(9)
C49 H49 0.9589
C50 H50 0.9594
C51 C52 1.371(8)
C51 C56 1.388(8)
C52 C53 1.373(9)
C52 H52 0.9601
C53 C54 1.359(9)
C53 H53 0.9610
C54 C55 1.355(10)
C54 H54 0.9601
C55 C56 1.391(10)
C55 H55 0.9602
C56 H56 0.9604
C57 C62 1.378(9)
C57 C58 1.393(9)
C58 C59 1.378(10)
C58 H58 0.9593
C59 C60 1.349(10)
C59 H59 0.9590
C60 C61 1.352(11)
C60 H60 0.9598
C61 C62 1.378(10)
C61 H61 0.9599
C62 H62 0.9592
C63 H63A 0.9700
C63 H63B 0.9700
